data_4029545
loop_
_publ_author_name
'Yang, Xiaobing'
'Huang, Shaohua'
'Jia, Zhenshan'
'Xiao, Zuo'
'Jiang, Zhongping'
'Zhang, Qianyan'
'Gan, Liangbing'
'Zheng, Bo'
'Yuan, Gu'
'Zhang, Shiwei'

_publ_section_title
;
 Reactivity of fullerene epoxide: preparation of fullerene-fused thiirane,
 tetrahydrothiazolidin-2-one, and 1,3-dioxolane.
;
_journal_issue 7
_journal_name_full 'The Journal of organic chemistry'
_journal_page_first 2518
_journal_page_last 2526
_journal_paper_doi 10.1021/jo7023587
_journal_volume 73
_journal_year 2008
_chemical_formula_sum 'C84.5 H41 N O9 S4'
_chemical_formula_weight 1342.42
_chemical_name_systematic
; 
 ? 
;
_space_group_IT_number 14
_symmetry_cell_setting monoclinic
_symmetry_space_group_name_Hall '-P 2ybc'
_symmetry_space_group_name_H-M 'P 1 21/c 1'
_atom_sites_solution_hydrogens geom
_atom_sites_solution_primary direct
_atom_sites_solution_secondary difmap
_audit_creation_method SHELXL-97
_cell_angle_alpha 90.00
_cell_angle_beta 111.31(3)
_cell_angle_gamma 90.00
_cell_formula_units_Z 4
_cell_length_a 23.477(5)
_cell_length_b 13.864(3)
_cell_length_c 19.873(4)
_cell_measurement_reflns_used 27597
_cell_measurement_temperature 293(2)
_cell_measurement_theta_max 25.03
_cell_measurement_theta_min 2.20
_cell_volume 6026(3)
_computing_cell_refinement Rapid-AUTO
_computing_data_collection 'Rapid-AUTO (Rigaku,2000)'
_computing_data_reduction 'CrystalStructure (Rigaku/MSC,2000)'
_computing_molecular_graphics 'Siemens SHELXTL V4.2,(Sheldrick,1990)'
_computing_publication_material SHELXL-97,(Sheldrick,1997)
_computing_structure_refinement SHELXL-97,(Sheldrick,1997)
_computing_structure_solution SHELXS-97,(Sheldrick,1997)
_diffrn_ambient_temperature 293(2)
_diffrn_detector_area_resol_mean 10.00
_diffrn_measured_fraction_theta_full 0.977
_diffrn_measured_fraction_theta_max 0.977
_diffrn_measurement_device_type 'Rigaku RAXIS RAPID IP'
_diffrn_measurement_method \W
_diffrn_radiation_monochromator graphite
_diffrn_radiation_source 'fine-focus sealed tube'
_diffrn_radiation_type MoK\a
_diffrn_radiation_wavelength 0.71073
_diffrn_reflns_av_R_equivalents 0.0542
_diffrn_reflns_av_sigmaI/netI 0.1439
_diffrn_reflns_limit_h_max 26
_diffrn_reflns_limit_h_min -27
_diffrn_reflns_limit_k_max 16
_diffrn_reflns_limit_k_min -16
_diffrn_reflns_limit_l_max 23
_diffrn_reflns_limit_l_min -23
_diffrn_reflns_number 27597
_diffrn_reflns_theta_full 25.03
_diffrn_reflns_theta_max 25.03
_diffrn_reflns_theta_min 2.20
_diffrn_standards_decay_% 0
_diffrn_standards_interval_count 0
_diffrn_standards_interval_time 0
_diffrn_standards_number 0
_exptl_absorpt_coefficient_mu 0.228
_exptl_absorpt_correction_T_max 0.977
_exptl_absorpt_correction_T_min 0.892
_exptl_absorpt_correction_type empirical
_exptl_absorpt_process_details
; 
                                  HIGASHI, T. (1995). Abscor-Empirical
                                  Absorption Correction based on Fourier
                                  Series Approximation.
                                  Rigaku Corporation,Tokyo,Japan.
;
_exptl_crystal_colour red
_exptl_crystal_density_diffrn 1.480
_exptl_crystal_density_method 'not measured'
_exptl_crystal_description block
_exptl_crystal_F_000 2764
_exptl_crystal_size_max 0.50
_exptl_crystal_size_mid 0.40
_exptl_crystal_size_min 0.10
_refine_diff_density_max 0.442
_refine_diff_density_min -0.444
_refine_diff_density_rms 0.056
_refine_ls_extinction_coef 0.00470(17)
_refine_ls_extinction_expression Fc^*^=kFc[1+0.001xFc^2^\l^3^/sin(2\q)]^-1/4^
_refine_ls_extinction_method SHELXL
_refine_ls_goodness_of_fit_ref 1.024
_refine_ls_hydrogen_treatment mixed
_refine_ls_matrix_type full
_refine_ls_number_parameters 927
_refine_ls_number_reflns 10414
_refine_ls_number_restraints 7
_refine_ls_restrained_S_all 1.029
_refine_ls_R_factor_all 0.1404
_refine_ls_R_factor_gt 0.0575
_refine_ls_shift/su_max 0.002
_refine_ls_shift/su_mean 0.000
_refine_ls_structure_factor_coef Fsqd
_refine_ls_weighting_details 'calc w=1/[\s^2^(Fo^2^)+(0.0309P)^2^+0.0000P] where P=(Fo^2^+2Fc^2^)/3'
_refine_ls_weighting_scheme calc
_refine_ls_wR_factor_gt 0.1077
_refine_ls_wR_factor_ref 0.1184
_reflns_number_gt 4436
_reflns_number_total 10414
_reflns_threshold_expression >2sigma(I)
_cod_data_source_file jo7023587-file004.cif
_cod_data_source_block a
_cod_original_cell_volume 6026(2)
_cod_original_sg_symbol_H-M P2(1)/c
_cod_original_formula_sum 'C84.50 H41 N O9 S4'
_cod_database_code 4029545

loop_
_symmetry_equiv_pos_as_xyz
'x, y, z'
'-x, y+1/2, -z+1/2'
'-x, -y, -z'
'x, -y-1/2, z-1/2'

loop_
_atom_site_label
_atom_site_type_symbol
_atom_site_fract_x
_atom_site_fract_y
_atom_site_fract_z
_atom_site_U_iso_or_equiv
_atom_site_adp_type
_atom_site_occupancy
_atom_site_symmetry_multiplicity
_atom_site_calc_flag
_atom_site_refinement_flags
S1 S 0.39765(4) 0.50928(9) 0.34440(6) 0.0423(3) Uani 1 1 d .
S2 S 0.01708(12) 0.9430(2) 0.06879(15) 0.1909(13) Uani 1 1 d .
S3 S 0.1313(2) 0.8600(3) 0.2358(3) 0.252(3) Uani 1 1 d D
S4 S 0.1713(2) 0.9109(4) 0.3935(3) 0.341(3) Uani 1 1 d .
O1 O 0.38584(10) 0.2682(2) 0.38034(14) 0.0427(8) Uani 1 1 d .
O2 O 0.39833(11) 0.1658(2) 0.36871(14) 0.0485(8) Uani 1 1 d .
O3 O 0.28710(15) 0.3622(3) 0.50489(15) 0.0656(10) Uani 1 1 d .
O4A O 0.3453(2) 0.3447(3) 0.5198(2) 0.0421(17) Uani 0.600(6) 1 d PD
O4B O 0.3151(3) 0.4493(5) 0.5252(3) 0.048(3) Uani 0.400(6) 1 d PD
O5 O 0.22424(10) 0.62497(19) 0.43062(13) 0.0399(7) Uani 1 1 d .
O6 O 0.17034(11) 0.6663(2) 0.44246(14) 0.0454(8) Uani 1 1 d .
O7 O 0.25467(11) 0.70927(19) 0.24955(14) 0.0410(7) Uani 1 1 d .
O8 O 0.31705(11) 0.7052(2) 0.24744(14) 0.0445(8) Uani 1 1 d .
O9 O 0.46392(12) 0.5319(2) 0.26311(15) 0.0708(11) Uani 1 1 d .
N1 N 0.36743(13) 0.4708(2) 0.20834(16) 0.0362(9) Uani 1 1 d .
C1 C 0.08369(19) 0.1339(3) 0.2139(3) 0.0505(13) Uani 1 1 d .
C2 C 0.14409(19) 0.1068(3) 0.2140(2) 0.0465(12) Uani 1 1 d .
C3 C 0.18775(18) 0.1187(3) 0.2869(2) 0.0422(11) Uani 1 1 d .
C4 C 0.15568(18) 0.1521(3) 0.3321(2) 0.0449(12) Uani 1 1 d .
C5 C 0.09125(18) 0.1622(3) 0.2870(2) 0.0461(12) Uani 1 1 d .
C6 C 0.05732(19) 0.2380(3) 0.2988(3) 0.0456(12) Uani 1 1 d .
C7 C 0.08608(18) 0.3086(3) 0.3535(2) 0.0445(12) Uani 1 1 d .
C8 C 0.14843(18) 0.3011(3) 0.3961(2) 0.0379(11) Uani 1 1 d .
C9 C 0.18362(18) 0.2200(3) 0.3854(2) 0.0388(11) Uani 1 1 d .
C10 C 0.24554(17) 0.2537(3) 0.3998(2) 0.0345(10) Uani 1 1 d .
C11 C 0.27587(16) 0.2206(3) 0.3561(2) 0.0341(10) Uani 1 1 d .
C12 C 0.24678(16) 0.1553(3) 0.2990(2) 0.0371(11) Uani 1 1 d .
C13 C 0.26307(17) 0.1792(3) 0.2367(2) 0.0376(11) Uani 1 1 d .
C14 C 0.22073(17) 0.1672(3) 0.1664(2) 0.0405(11) Uani 1 1 d .
C15 C 0.15999(19) 0.1301(3) 0.1550(2) 0.0447(12) Uani 1 1 d .
C16 C 0.11764(19) 0.1811(3) 0.0941(2) 0.0455(12) Uani 1 1 d .
C17 C 0.05962(19) 0.2065(4) 0.0943(2) 0.0510(13) Uani 1 1 d .
C18 C 0.04266(19) 0.1819(3) 0.1550(3) 0.0488(13) Uani 1 1 d .
C19 C 0.00755(17) 0.2607(4) 0.1676(3) 0.0512(13) Uani 1 1 d .
C20 C 0.01412(17) 0.2888(4) 0.2375(3) 0.0494(13) Uani 1 1 d .
C21 C 0.01576(16) 0.3895(4) 0.2552(3) 0.0460(12) Uani 1 1 d .
C22 C 0.06143(18) 0.4017(3) 0.3280(2) 0.0441(12) Uani 1 1 d .
C23 C 0.09889(17) 0.4828(3) 0.3447(2) 0.0395(11) Uani 1 1 d .
C24 C 0.16248(17) 0.4735(3) 0.3909(2) 0.0360(11) Uani 1 1 d .
C25 C 0.18612(17) 0.3844(3) 0.4151(2) 0.0338(10) Uani 1 1 d .
C26 C 0.25248(16) 0.3563(3) 0.42931(19) 0.0330(10) Uani 1 1 d .
C27 C 0.27649(15) 0.4189(3) 0.38315(18) 0.0276(10) Uani 1 1 d .
C28 C 0.30867(15) 0.3874(3) 0.34484(19) 0.0286(10) Uani 1 1 d .
C29 C 0.32240(15) 0.2832(3) 0.3365(2) 0.0339(10) Uani 1 1 d .
C30 C 0.30307(15) 0.2619(3) 0.2555(2) 0.0332(10) Uani 1 1 d .
C31 C 0.29742(15) 0.3313(3) 0.2045(2) 0.0320(10) Uani 1 1 d .
C32 C 0.25209(16) 0.3208(3) 0.1335(2) 0.0344(10) Uani 1 1 d .
C33 C 0.21604(18) 0.2390(3) 0.1143(2) 0.0405(11) Uani 1 1 d .
C34 C 0.15169(19) 0.2484(3) 0.0678(2) 0.0442(12) Uani 1 1 d .
C35 C 0.12765(19) 0.3379(4) 0.0425(2) 0.0470(12) Uani 1 1 d .
C36 C 0.06727(18) 0.3653(4) 0.0422(2) 0.0494(13) Uani 1 1 d .
C37 C 0.03434(19) 0.2996(4) 0.0675(2) 0.0520(13) Uani 1 1 d .
C38 C 0.00205(17) 0.3342(4) 0.1140(3) 0.0529(13) Uani 1 1 d .
C39 C 0.00371(17) 0.4319(4) 0.1312(2) 0.0484(13) Uani 1 1 d .
C40 C 0.01092(17) 0.4600(4) 0.2040(3) 0.0488(13) Uani 1 1 d .
C41 C 0.04965(17) 0.5456(3) 0.2227(2) 0.0410(11) Uani 1 1 d .
C42 C 0.09277(17) 0.5555(3) 0.2911(2) 0.0379(11) Uani 1 1 d .
C43 C 0.15239(16) 0.5961(3) 0.3027(2) 0.0328(10) Uani 1 1 d .
C44 C 0.19869(17) 0.5563(3) 0.3735(2) 0.0323(10) Uani 1 1 d .
C45 C 0.25256(15) 0.5148(3) 0.35789(19) 0.0301(10) Uani 1 1 d .
C46 C 0.27104(15) 0.5435(3) 0.30455(19) 0.0273(9) Uani 1 1 d .
C47 C 0.31784(15) 0.4687(3) 0.29885(19) 0.0288(10) Uani 1 1 d .
C48 C 0.31151(15) 0.4402(3) 0.2204(2) 0.0303(10) Uani 1 1 d .
C49 C 0.25479(16) 0.4853(3) 0.16304(19) 0.0317(10) Uani 1 1 d .
C50 C 0.22665(17) 0.4146(3) 0.1075(2) 0.0373(11) Uani 1 1 d .
C51 C 0.16542(19) 0.4237(3) 0.0618(2) 0.0435(12) Uani 1 1 d .
C52 C 0.13062(18) 0.5033(3) 0.0734(2) 0.0424(11) Uani 1 1 d .
C53 C 0.06928(18) 0.4670(4) 0.0611(2) 0.0485(13) Uani 1 1 d .
C54 C 0.03817(18) 0.5001(3) 0.1051(2) 0.0494(12) Uani 1 1 d .
C55 C 0.06658(17) 0.5695(3) 0.1615(2) 0.0448(12) Uani 1 1 d .
C56 C 0.12535(17) 0.6030(3) 0.1736(2) 0.0400(11) Uani 1 1 d .
C57 C 0.16851(16) 0.6187(3) 0.2449(2) 0.0326(10) Uani 1 1 d .
C58 C 0.23434(16) 0.6115(3) 0.2460(2) 0.0316(10) Uani 1 1 d .
C59 C 0.22217(16) 0.5610(3) 0.1734(2) 0.0323(10) Uani 1 1 d .
C60 C 0.15801(17) 0.5690(3) 0.1284(2) 0.0383(11) Uani 1 1 d .
C61 C 0.41552(18) 0.5053(3) 0.2649(2) 0.0432(12) Uani 1 1 d .
C62 C 0.46339(17) 0.1597(3) 0.3807(2) 0.0465(12) Uani 1 1 d .
C63 C 0.46970(18) 0.0533(3) 0.3685(3) 0.0674(15) Uani 1 1 d .
H63A H 0.4593 0.0168 0.4035 0.101 Uiso 1 1 calc R
H63B H 0.5111 0.0395 0.3735 0.101 Uiso 1 1 calc R
H63C H 0.4427 0.0361 0.3208 0.101 Uiso 1 1 calc R
C64 C 0.4774(2) 0.2203(4) 0.3254(3) 0.0774(17) Uani 1 1 d .
H64A H 0.4497 0.2036 0.2779 0.116 Uiso 1 1 calc R
H64B H 0.5186 0.2084 0.3289 0.116 Uiso 1 1 calc R
H64C H 0.4727 0.2873 0.3344 0.116 Uiso 1 1 calc R
C65 C 0.50048(18) 0.1905(4) 0.4563(2) 0.091(2) Uani 1 1 d .
H65A H 0.4946 0.2583 0.4615 0.136 Uiso 1 1 calc R
H65B H 0.5430 0.1780 0.4661 0.136 Uiso 1 1 calc R
H65C H 0.4876 0.1551 0.4898 0.136 Uiso 1 1 calc R
C66 C 0.3809(2) 0.4255(5) 0.5691(3) 0.088(2) Uani 1 1 d D
C67A C 0.4392(6) 0.3731(12) 0.5759(10) 0.100(6) Uani 0.600(6) 1 d PD
H67A H 0.4504 0.3644 0.5366 0.080 Uiso 0.600(6) 1 d P
H67B H 0.4480 0.3130 0.6058 0.080 Uiso 0.600(6) 1 d P
H67C H 0.4788 0.4147 0.6122 0.080 Uiso 0.600(6) 1 d P
C67B C 0.4358(10) 0.4125(17) 0.5476(18) 0.140(14) Uani 0.400(6) 1 d PD
H67D H 0.4142 0.3720 0.4959 0.080 Uiso 0.400(6) 1 d P
H67E H 0.4576 0.3512 0.5756 0.080 Uiso 0.400(6) 1 d P
H67F H 0.4551 0.4548 0.5429 0.080 Uiso 0.400(6) 1 d P
C68 C 0.3749(2) 0.4096(4) 0.6409(3) 0.0747(16) Uani 1 1 d .
H68A H 0.3993 0.4547 0.6769 0.080 Uiso 1 1 d .
H68B H 0.3875 0.3447 0.6590 0.080 Uiso 1 1 d .
H68C H 0.3324 0.4171 0.6371 0.080 Uiso 1 1 d .
C69A C 0.3776(4) 0.5190(8) 0.5375(6) 0.087(4) Uani 0.600(6) 1 d PD
H69A H 0.3331 0.5359 0.5094 0.080 Uiso 0.600(6) 1 d P
H69B H 0.3979 0.5238 0.5046 0.080 Uiso 0.600(6) 1 d P
H69C H 0.3915 0.5701 0.5735 0.080 Uiso 0.600(6) 1 d P
C69B C 0.3869(8) 0.5336(6) 0.5910(9) 0.25(2) Uani 0.400(6) 1 d PD
H69D H 0.4288 0.5555 0.5893 0.080 Uiso 0.400(6) 1 d P
H69E H 0.3838 0.5487 0.6311 0.080 Uiso 0.400(6) 1 d P
H69F H 0.3585 0.5704 0.5480 0.080 Uiso 0.400(6) 1 d P
C70 C 0.18390(17) 0.6717(3) 0.5201(2) 0.0404(11) Uani 1 1 d .
C71 C 0.23948(17) 0.7362(3) 0.5548(2) 0.0600(14) Uani 1 1 d .
H71A H 0.2745 0.7077 0.5486 0.090 Uiso 1 1 calc R
H71B H 0.2470 0.7430 0.6054 0.090 Uiso 1 1 calc R
H71C H 0.2319 0.7985 0.5322 0.090 Uiso 1 1 calc R
C72 C 0.1910(2) 0.5715(3) 0.5533(2) 0.0603(14) Uani 1 1 d .
H72A H 0.1556 0.5335 0.5277 0.090 Uiso 1 1 calc R
H72B H 0.1954 0.5766 0.6031 0.090 Uiso 1 1 calc R
H72C H 0.2267 0.5411 0.5501 0.090 Uiso 1 1 calc R
C73 C 0.12562(18) 0.7213(3) 0.5206(2) 0.0660(15) Uani 1 1 d .
H73A H 0.1224 0.7843 0.4995 0.099 Uiso 1 1 calc R
H73B H 0.1274 0.7272 0.5695 0.099 Uiso 1 1 calc R
H73C H 0.0906 0.6836 0.4932 0.099 Uiso 1 1 calc R
C74 C 0.3500(2) 0.7879(3) 0.2895(3) 0.0510(12) Uani 1 1 d .
C75 C 0.3571(2) 0.7775(4) 0.3681(3) 0.0870(18) Uani 1 1 d .
H75A H 0.3175 0.7781 0.3719 0.130 Uiso 1 1 calc R
H75B H 0.3811 0.8301 0.3954 0.130 Uiso 1 1 calc R
H75C H 0.3773 0.7177 0.3867 0.130 Uiso 1 1 calc R
C76 C 0.3162(2) 0.8808(3) 0.2575(3) 0.0762(16) Uani 1 1 d .
H76A H 0.3136 0.8872 0.2084 0.114 Uiso 1 1 calc R
H76B H 0.3379 0.9349 0.2851 0.114 Uiso 1 1 calc R
H76C H 0.2758 0.8787 0.2588 0.114 Uiso 1 1 calc R
C77 C 0.4105(2) 0.7806(4) 0.2789(3) 0.094(2) Uani 1 1 d .
H77A H 0.4293 0.7196 0.2968 0.141 Uiso 1 1 calc R
H77B H 0.4370 0.8319 0.3047 0.141 Uiso 1 1 calc R
H77C H 0.4037 0.7858 0.2284 0.141 Uiso 1 1 calc R
C78 C 0.36742(16) 0.4745(3) 0.1360(2) 0.0385(11) Uani 1 1 d .
C79 C 0.37882(19) 0.3940(3) 0.1024(3) 0.0553(13) Uani 1 1 d .
H79 H 0.3901 0.3366 0.1280 0.066 Uiso 1 1 calc R
C80 C 0.3736(2) 0.3976(4) 0.0311(3) 0.0708(16) Uani 1 1 d .
H80 H 0.3812 0.3428 0.0087 0.085 Uiso 1 1 calc R
C81 C 0.3575(2) 0.4814(5) -0.0063(3) 0.0713(17) Uani 1 1 d .
H81 H 0.3535 0.4834 -0.0546 0.086 Uiso 1 1 calc R
C82 C 0.34678(19) 0.5640(4) 0.0266(3) 0.0633(15) Uani 1 1 d .
H82 H 0.3368 0.6214 0.0007 0.076 Uiso 1 1 calc R
C83 C 0.35102(17) 0.5610(3) 0.0980(2) 0.0472(12) Uani 1 1 d .
H83 H 0.3431 0.6157 0.1201 0.057 Uiso 1 1 calc R
C84 C 0.0000 1.0000 0.0000 0.119(4) Uani 1 2 d S
C85 C 0.1494(4) 0.8793(8) 0.3137(4) 0.202(8) Uani 1 1 d D

loop_
_atom_site_aniso_label
_atom_site_aniso_U_11
_atom_site_aniso_U_22
_atom_site_aniso_U_33
_atom_site_aniso_U_23
_atom_site_aniso_U_13
_atom_site_aniso_U_12
S1 0.0248(5) 0.0618(9) 0.0391(7) -0.0048(6) 0.0103(5) -0.0102(6)
S2 0.226(3) 0.201(3) 0.212(3) -0.095(2) 0.158(3) -0.084(2)
S3 0.244(4) 0.085(2) 0.540(8) 0.018(4) 0.278(6) 0.017(2)
S4 0.240(4) 0.340(6) 0.396(6) 0.280(6) 0.059(4) 0.004(4)
O1 0.0245(15) 0.044(2) 0.0530(19) 0.0018(16) 0.0066(13) 0.0059(14)
O2 0.0312(16) 0.042(2) 0.070(2) 0.0010(17) 0.0159(14) 0.0075(15)
O3 0.073(3) 0.082(3) 0.0350(19) 0.0065(19) 0.0108(17) -0.035(2)
O4A 0.034(3) 0.043(4) 0.046(3) -0.001(3) 0.011(2) 0.007(2)
O4B 0.042(5) 0.042(6) 0.050(5) 0.001(4) 0.004(4) 0.001(4)
O5 0.0324(15) 0.0452(19) 0.0491(18) -0.0132(16) 0.0231(13) -0.0039(14)
O6 0.0398(16) 0.052(2) 0.0477(19) -0.0117(16) 0.0200(14) 0.0073(15)
O7 0.0377(16) 0.0351(19) 0.0526(18) 0.0018(15) 0.0193(14) -0.0044(14)
O8 0.0388(16) 0.044(2) 0.0590(19) -0.0095(16) 0.0273(14) -0.0109(15)
O9 0.0410(18) 0.116(3) 0.065(2) -0.012(2) 0.0307(16) -0.0318(19)
N1 0.0274(18) 0.055(3) 0.032(2) -0.0027(18) 0.0168(16) -0.0078(17)
C1 0.040(3) 0.039(3) 0.077(4) -0.018(3) 0.026(3) -0.016(2)
C2 0.045(3) 0.036(3) 0.056(3) -0.011(3) 0.015(2) -0.012(2)
C3 0.041(3) 0.027(3) 0.056(3) 0.003(2) 0.015(2) -0.001(2)
C4 0.045(3) 0.033(3) 0.064(3) -0.002(3) 0.028(2) -0.009(2)
C5 0.039(3) 0.036(3) 0.068(3) -0.004(3) 0.024(2) -0.018(2)
C6 0.039(3) 0.035(3) 0.073(4) -0.006(3) 0.032(3) -0.019(2)
C7 0.037(3) 0.051(3) 0.057(3) -0.006(3) 0.032(2) -0.014(2)
C8 0.040(3) 0.037(3) 0.045(3) -0.001(2) 0.026(2) -0.008(2)
C9 0.047(3) 0.033(3) 0.041(3) 0.006(2) 0.022(2) -0.006(2)
C10 0.035(2) 0.029(3) 0.038(3) 0.010(2) 0.011(2) 0.003(2)
C11 0.028(2) 0.032(3) 0.040(3) 0.008(2) 0.009(2) 0.005(2)
C12 0.035(2) 0.026(3) 0.049(3) 0.002(2) 0.013(2) 0.006(2)
C13 0.034(2) 0.028(3) 0.057(3) -0.002(2) 0.023(2) 0.007(2)
C14 0.039(3) 0.035(3) 0.045(3) -0.016(2) 0.012(2) -0.003(2)
C15 0.044(3) 0.032(3) 0.055(3) -0.020(3) 0.015(2) -0.009(2)
C16 0.041(3) 0.041(3) 0.046(3) -0.018(2) 0.006(2) -0.009(2)
C17 0.039(3) 0.051(4) 0.053(3) -0.018(3) 0.005(2) -0.015(3)
C18 0.031(3) 0.052(3) 0.056(3) -0.017(3) 0.006(2) -0.018(2)
C19 0.024(2) 0.051(4) 0.072(4) -0.012(3) 0.009(2) -0.015(2)
C20 0.022(2) 0.062(4) 0.066(4) -0.009(3) 0.018(2) -0.013(2)
C21 0.021(2) 0.054(4) 0.063(3) -0.008(3) 0.016(2) -0.002(2)
C22 0.031(2) 0.050(3) 0.062(3) -0.002(3) 0.031(2) -0.003(2)
C23 0.031(2) 0.044(3) 0.053(3) -0.004(3) 0.026(2) 0.001(2)
C24 0.035(2) 0.043(3) 0.039(3) -0.015(2) 0.024(2) -0.007(2)
C25 0.042(3) 0.034(3) 0.033(2) 0.001(2) 0.022(2) -0.002(2)
C26 0.031(2) 0.046(3) 0.021(2) 0.006(2) 0.0082(18) -0.002(2)
C27 0.025(2) 0.033(3) 0.021(2) 0.004(2) 0.0031(17) -0.0004(19)
C28 0.022(2) 0.032(3) 0.030(2) 0.001(2) 0.0068(18) 0.0012(19)
C29 0.023(2) 0.038(3) 0.038(3) 0.005(2) 0.0081(19) 0.001(2)
C30 0.021(2) 0.043(3) 0.037(3) -0.003(2) 0.0127(19) 0.006(2)
C31 0.022(2) 0.043(3) 0.033(3) -0.003(2) 0.0127(19) -0.003(2)
C32 0.033(2) 0.041(3) 0.034(3) -0.006(2) 0.018(2) 0.000(2)
C33 0.042(3) 0.044(3) 0.039(3) -0.010(2) 0.018(2) 0.003(2)
C34 0.042(3) 0.049(3) 0.038(3) -0.017(3) 0.010(2) -0.011(3)
C35 0.042(3) 0.061(4) 0.031(3) -0.014(3) 0.004(2) -0.009(3)
C36 0.034(3) 0.064(4) 0.036(3) -0.009(3) -0.005(2) -0.002(3)
C37 0.034(3) 0.053(4) 0.053(3) -0.016(3) -0.004(2) -0.009(3)
C38 0.021(2) 0.068(4) 0.057(3) -0.013(3) -0.001(2) -0.008(3)
C39 0.018(2) 0.060(4) 0.055(3) 0.003(3) 0.000(2) 0.010(2)
C40 0.020(2) 0.061(4) 0.064(4) 0.000(3) 0.014(2) 0.012(2)
C41 0.020(2) 0.045(3) 0.057(3) -0.001(3) 0.013(2) 0.008(2)
C42 0.032(2) 0.033(3) 0.054(3) -0.007(2) 0.022(2) 0.004(2)
C43 0.032(2) 0.028(3) 0.038(3) -0.002(2) 0.011(2) 0.0045(19)
C44 0.041(2) 0.028(3) 0.033(2) -0.009(2) 0.020(2) -0.004(2)
C45 0.024(2) 0.035(3) 0.030(2) -0.008(2) 0.0083(18) -0.0046(19)
C46 0.024(2) 0.028(3) 0.028(2) 0.002(2) 0.0077(18) -0.0009(19)
C47 0.021(2) 0.037(3) 0.028(2) -0.006(2) 0.0074(17) -0.0054(19)
C48 0.025(2) 0.035(3) 0.035(2) 0.002(2) 0.0151(18) -0.0022(19)
C49 0.029(2) 0.040(3) 0.029(2) 0.004(2) 0.0133(18) -0.005(2)
C50 0.034(2) 0.055(3) 0.027(2) -0.001(2) 0.015(2) -0.003(2)
C51 0.044(3) 0.056(3) 0.029(3) -0.007(2) 0.012(2) -0.001(3)
C52 0.038(3) 0.055(3) 0.025(2) 0.005(2) 0.0012(19) -0.004(2)
C53 0.031(3) 0.065(4) 0.033(3) 0.000(3) -0.009(2) 0.007(2)
C54 0.028(2) 0.056(4) 0.047(3) 0.000(3) -0.006(2) 0.011(2)
C55 0.024(2) 0.044(3) 0.055(3) 0.005(3) 0.001(2) 0.014(2)
C56 0.036(3) 0.033(3) 0.047(3) 0.005(2) 0.009(2) 0.008(2)
C57 0.029(2) 0.030(3) 0.038(3) -0.002(2) 0.012(2) -0.0006(19)
C58 0.032(2) 0.027(3) 0.037(3) 0.000(2) 0.0148(19) -0.005(2)
C59 0.031(2) 0.034(3) 0.032(2) 0.005(2) 0.0101(19) -0.006(2)
C60 0.039(2) 0.034(3) 0.040(3) 0.005(2) 0.012(2) 0.005(2)
C61 0.032(2) 0.060(3) 0.043(3) -0.004(3) 0.020(2) -0.008(2)
C62 0.027(2) 0.064(4) 0.048(3) -0.008(3) 0.013(2) 0.012(2)
C63 0.048(3) 0.059(4) 0.099(4) -0.007(3) 0.033(3) 0.012(3)
C64 0.076(4) 0.085(4) 0.093(4) -0.004(4) 0.057(3) -0.005(3)
C65 0.041(3) 0.146(6) 0.063(4) -0.019(4) -0.007(3) 0.028(3)
C66 0.047(4) 0.153(7) 0.044(4) -0.020(4) -0.006(3) -0.048(4)
C67A 0.072(8) 0.129(16) 0.128(12) -0.050(10) 0.073(7) -0.055(7)
C67B 0.22(3) 0.075(17) 0.22(3) -0.090(19) 0.19(2) -0.093(16)
C68 0.069(3) 0.103(5) 0.040(3) -0.004(3) 0.006(3) -0.010(3)
C69A 0.073(7) 0.106(9) 0.077(8) 0.057(7) 0.022(6) -0.014(6)
C69B 0.069(12) 0.60(6) 0.023(10) 0.08(2) -0.040(9) -0.07(2)
C70 0.045(3) 0.042(3) 0.036(3) -0.008(2) 0.016(2) 0.003(2)
C71 0.055(3) 0.070(4) 0.049(3) -0.018(3) 0.012(2) -0.006(3)
C72 0.078(3) 0.059(4) 0.052(3) 0.010(3) 0.034(3) 0.010(3)
C73 0.062(3) 0.076(4) 0.072(4) -0.013(3) 0.037(3) 0.011(3)
C74 0.053(3) 0.035(3) 0.065(3) -0.014(3) 0.021(3) -0.018(3)
C75 0.100(4) 0.078(4) 0.065(4) -0.024(3) 0.009(3) -0.013(3)
C76 0.069(3) 0.050(4) 0.104(4) -0.006(3) 0.024(3) -0.016(3)
C77 0.056(3) 0.066(4) 0.167(6) -0.029(4) 0.049(4) -0.025(3)
C78 0.031(2) 0.051(3) 0.041(3) -0.007(3) 0.022(2) -0.012(2)
C79 0.065(3) 0.042(3) 0.077(4) -0.012(3) 0.047(3) -0.008(3)
C80 0.094(4) 0.074(4) 0.069(4) -0.024(4) 0.059(3) -0.028(4)
C81 0.072(4) 0.116(6) 0.035(3) -0.007(4) 0.031(3) -0.028(4)
C82 0.050(3) 0.090(5) 0.052(4) 0.019(3) 0.022(3) -0.002(3)
C83 0.043(3) 0.056(3) 0.053(3) 0.002(3) 0.028(2) 0.001(2)
C84 0.158(8) 0.156(10) 0.106(7) -0.079(8) 0.123(8) -0.109(8)
C85 0.127(9) 0.147(13) 0.38(2) 0.168(17) 0.143(15) 0.075(9)

loop_
_atom_type_symbol
_atom_type_description
_atom_type_scat_dispersion_real
_atom_type_scat_dispersion_imag
_atom_type_scat_source
C C 0.0033 0.0016 'International Tables Vol C Tables 4.2.6.8 and 6.1.1.4'
H H 0.0000 0.0000 'International Tables Vol C Tables 4.2.6.8 and 6.1.1.4'
N N 0.0061 0.0033 'International Tables Vol C Tables 4.2.6.8 and 6.1.1.4'
O O 0.0106 0.0060 'International Tables Vol C Tables 4.2.6.8 and 6.1.1.4'
S S 0.1246 0.1234 'International Tables Vol C Tables 4.2.6.8 and 6.1.1.4'

loop_
_geom_angle_atom_site_label_1
_geom_angle_atom_site_label_2
_geom_angle_atom_site_label_3
_geom_angle
_geom_angle_site_symmetry_1
C61 S1 C47 94.58(18) .
C29 O1 O2 105.3(3) .
C62 O2 O1 106.5(3) .
O4A O3 O4B 75.3(3) .
O4A O3 C26 112.1(3) .
O4B O3 C26 113.0(4) .
O3 O4A C66 107.1(4) .
O3 O4A O4B 53.8(3) .
C66 O4A O4B 57.0(3) .
O3 O4B C66 105.0(5) .
O3 O4B O4A 50.9(3) .
C66 O4B O4A 57.7(3) .
O3 O4B C69A 147.6(6) .
C66 O4B C69A 52.5(4) .
O4A O4B C69A 98.1(5) .
O3 O4B H69A 151.5(6) .
C66 O4B H69A 89.2(5) .
O4A O4B H69A 126.5(5) .
C69A O4B H69A 36.7(4) .
C44 O5 O6 104.2(2) .
C70 O6 O5 108.5(2) .
C58 O7 O8 106.2(2) .
C74 O8 O7 106.1(3) .
C61 N1 C78 120.8(3) .
C61 N1 C48 119.2(3) .
C78 N1 C48 119.6(3) .
C18 C1 C5 120.7(4) .
C18 C1 C2 120.0(4) .
C5 C1 C2 107.5(4) .
C15 C2 C3 120.5(4) .
C15 C2 C1 119.7(4) .
C3 C2 C1 107.8(4) .
C12 C3 C4 118.7(4) .
C12 C3 C2 120.3(4) .
C4 C3 C2 108.6(4) .
C9 C4 C3 118.9(4) .
C9 C4 C5 120.0(4) .
C3 C4 C5 108.0(4) .
C6 C5 C1 120.2(4) .
C6 C5 C4 120.0(4) .
C1 C5 C4 108.1(4) .
C5 C6 C7 120.2(4) .
C5 C6 C20 119.6(4) .
C7 C6 C20 107.2(4) .
C8 C7 C22 118.7(4) .
C8 C7 C6 120.5(4) .
C22 C7 C6 109.2(4) .
C7 C8 C25 120.8(4) .
C7 C8 C9 119.4(4) .
C25 C8 C9 109.5(3) .
C4 C9 C10 121.9(4) .
C4 C9 C8 119.9(4) .
C10 C9 C8 107.7(4) .
C11 C10 C9 118.4(4) .
C11 C10 C26 122.9(4) .
C9 C10 C26 109.6(3) .
C10 C11 C12 120.3(4) .
C10 C11 C29 122.7(4) .
C12 C11 C29 109.6(3) .
C3 C12 C11 121.6(4) .
C3 C12 C13 118.7(4) .
C11 C12 C13 109.6(4) .
C14 C13 C30 120.8(4) .
C14 C13 C12 120.6(4) .
C30 C13 C12 107.9(4) .
C13 C14 C33 119.1(4) .
C13 C14 C15 119.9(4) .
C33 C14 C15 108.9(4) .
C2 C15 C16 120.5(4) .
C2 C15 C14 119.9(4) .
C16 C15 C14 107.1(4) .
C17 C16 C15 119.5(4) .
C17 C16 C34 120.2(4) .
C15 C16 C34 108.5(4) .
C16 C17 C18 120.3(4) .
C16 C17 C37 119.5(5) .
C18 C17 C37 108.6(4) .
C1 C18 C17 120.1(4) .
C1 C18 C19 118.8(4) .
C17 C18 C19 108.4(4) .
C20 C19 C18 121.4(5) .
C20 C19 C38 119.0(5) .
C18 C19 C38 108.0(4) .
C19 C20 C21 119.9(5) .
C19 C20 C6 119.3(5) .
C21 C20 C6 108.5(4) .
C40 C21 C20 121.2(4) .
C40 C21 C22 118.6(4) .
C20 C21 C22 107.4(4) .
C23 C22 C7 120.4(4) .
C23 C22 C21 120.1(4) .
C7 C22 C21 107.6(4) .
C22 C23 C42 120.5(4) .
C22 C23 C24 119.7(4) .
C42 C23 C24 109.7(3) .
C25 C24 C23 119.9(4) .
C25 C24 C44 124.4(3) .
C23 C24 C44 108.4(4) .
C24 C25 C8 120.4(4) .
C24 C25 C26 123.4(4) .
C8 C25 C26 109.7(4) .
O3 C26 C27 114.2(3) .
O3 C26 C10 113.5(3) .
C27 C26 C10 108.3(3) .
O3 C26 C25 109.4(3) .
C27 C26 C25 108.7(3) .
C10 C26 C25 101.9(3) .
C28 C27 C45 109.3(3) .
C28 C27 C26 125.1(4) .
C45 C27 C26 123.3(3) .
C27 C28 C29 124.7(4) .
C27 C28 C47 109.7(3) .
C29 C28 C47 124.4(3) .
O1 C29 C28 106.8(3) .
O1 C29 C30 117.0(3) .
C28 C29 C30 107.9(3) .
O1 C29 C11 115.7(3) .
C28 C29 C11 108.1(3) .
C30 C29 C11 100.9(3) .
C31 C30 C13 119.2(4) .
C31 C30 C29 123.6(4) .
C13 C30 C29 109.9(3) .
C30 C31 C32 119.7(4) .
C30 C31 C48 125.3(4) .
C32 C31 C48 109.0(3) .
C33 C32 C31 121.1(4) .
C33 C32 C50 120.5(4) .
C31 C32 C50 108.9(4) .
C32 C33 C14 119.9(4) .
C32 C33 C34 119.4(4) .
C14 C33 C34 108.3(4) .
C35 C34 C16 120.4(4) .
C35 C34 C33 120.1(4) .
C16 C34 C33 107.2(4) .
C34 C35 C51 120.8(4) .
C34 C35 C36 120.1(4) .
C51 C35 C36 106.6(4) .
C37 C36 C53 120.5(4) .
C37 C36 C35 119.3(4) .
C53 C36 C35 108.1(4) .
C36 C37 C17 120.5(4) .
C36 C37 C38 119.4(5) .
C17 C37 C38 107.4(5) .
C39 C38 C19 121.1(5) .
C39 C38 C37 119.7(5) .
C19 C38 C37 107.7(5) .
C38 C39 C40 119.3(5) .
C38 C39 C54 120.9(4) .
C40 C39 C54 107.6(4) .
C21 C40 C39 119.5(4) .
C21 C40 C41 120.6(4) .
C39 C40 C41 108.0(4) .
C42 C41 C55 118.6(4) .
C42 C41 C40 120.0(4) .
C55 C41 C40 107.9(4) .
C41 C42 C23 120.1(4) .
C41 C42 C43 121.2(4) .
C23 C42 C43 108.9(3) .
C57 C43 C42 120.1(4) .
C57 C43 C44 122.1(3) .
C42 C43 C44 109.2(3) .
O5 C44 C45 105.8(3) .
O5 C44 C43 116.1(3) .
C45 C44 C43 108.3(3) .
O5 C44 C24 115.0(3) .
C45 C44 C24 109.4(3) .
C43 C44 C24 102.1(3) .
C46 C45 C27 110.3(3) .
C46 C45 C44 125.4(4) .
C27 C45 C44 121.3(3) .
C45 C46 C58 122.6(3) .
C45 C46 C47 107.5(3) .
C58 C46 C47 126.0(3) .
C28 C47 C46 101.2(3) .
C28 C47 C48 115.5(3) .
C46 C47 C48 115.5(3) .
C28 C47 S1 105.8(2) .
C46 C47 S1 112.4(2) .
C48 C47 S1 106.1(2) .
N1 C48 C49 110.1(3) .
N1 C48 C31 112.5(3) .
C49 C48 C31 100.5(3) .
N1 C48 C47 108.7(3) .
C49 C48 C47 112.3(3) .
C31 C48 C47 112.6(3) .
C59 C49 C50 120.9(4) .
C59 C49 C48 125.9(3) .
C50 C49 C48 108.9(4) .
C51 C50 C49 120.8(4) .
C51 C50 C32 120.4(4) .
C49 C50 C32 108.8(3) .
C50 C51 C52 118.3(4) .
C50 C51 C35 118.9(4) .
C52 C51 C35 110.1(4) .
C60 C52 C51 120.1(4) .
C60 C52 C53 120.3(4) .
C51 C52 C53 107.0(4) .
C54 C53 C36 120.1(4) .
C54 C53 C52 119.3(4) .
C36 C53 C52 108.3(4) .
C53 C54 C55 120.2(4) .
C53 C54 C39 119.4(4) .
C55 C54 C39 108.4(4) .
C56 C55 C54 120.4(4) .
C56 C55 C41 119.3(4) .
C54 C55 C41 108.0(4) .
C55 C56 C57 121.6(4) .
C55 C56 C60 119.8(4) .
C57 C56 C60 108.6(3) .
C43 C57 C56 119.0(4) .
C43 C57 C58 123.6(3) .
C56 C57 C58 110.6(3) .
O7 C58 C46 118.0(3) .
O7 C58 C59 115.0(3) .
C46 C58 C59 107.5(3) .
O7 C58 C57 104.7(3) .
C46 C58 C57 110.0(3) .
C59 C58 C57 100.0(3) .
C49 C59 C60 118.8(4) .
C49 C59 C58 124.9(3) .
C60 C59 C58 110.0(3) .
C52 C60 C59 121.1(4) .
C52 C60 C56 120.1(4) .
C59 C60 C56 107.8(3) .
O9 C61 N1 126.3(4) .
O9 C61 S1 123.0(3) .
N1 C61 S1 110.7(3) .
O2 C62 C65 109.8(3) .
O2 C62 C64 109.9(3) .
C65 C62 C64 111.7(4) .
O2 C62 C63 100.9(3) .
C65 C62 C63 112.6(4) .
C64 C62 C63 111.5(4) .
C62 C63 H63A 109.5 .
C62 C63 H63B 109.5 .
H63A C63 H63B 109.5 .
C62 C63 H63C 109.5 .
H63A C63 H63C 109.5 .
H63B C63 H63C 109.5 .
C62 C64 H64A 109.5 .
C62 C64 H64B 109.5 .
H64A C64 H64B 109.5 .
C62 C64 H64C 109.5 .
H64A C64 H64C 109.5 .
H64B C64 H64C 109.5 .
C62 C65 H65A 109.5 .
C62 C65 H65B 109.5 .
H65A C65 H65B 109.5 .
C62 C65 H65C 109.5 .
H65A C65 H65C 109.5 .
H65B C65 H65C 109.5 .
C69A C66 C68 122.8(7) .
C69A C66 C67B 84.2(11) .
C68 C66 C67B 129.6(14) .
C69A C66 O4B 70.6(6) .
C68 C66 O4B 98.7(5) .
C67B C66 O4B 131.5(15) .
C69A C66 C67A 112.3(8) .
C68 C66 C67A 103.8(8) .
C67B C66 C67A 29.5(13) .
O4B C66 C67A 149.4(9) .
C69A C66 O4A 117.1(7) .
C68 C66 O4A 106.5(5) .
C67B C66 O4A 93.2(12) .
O4B C66 O4A 65.3(3) .
C67A C66 O4A 88.4(8) .
C69A C66 C69B 39.9(7) .
C68 C66 C69B 84.6(9) .
C67B C66 C69B 101.2(14) .
O4B C66 C69B 85.4(8) .
C67A C66 C69B 116.9(10) .
O4A C66 C69B 149.7(8) .
C67B C67A C66 75.0(15) .
C67B C67A H67A 57(2) .
C66 C67A H67A 121.1(15) .
C67B C67A H67B 167(3) .
C66 C67A H67B 116.1(10) .
H67A C67A H67B 109.5(15) .
C67B C67A H67C 87(3) .
C66 C67A H67C 109.1(12) .
H67A C67A H67C 100.8(10) .
H67B C67A H67C 95.9(14) .
C67B C67A H67D 48(3) .
C66 C67A H67D 85.1(8) .
H67A C67A H67D 37.8(7) .
H67B C67A H67D 123.1(15) .
H67C C67A H67D 127.8(11) .
C67B C67A H67E 105(2) .
C66 C67A H67E 172(3) .
H67A C67A H67E 55.0(13) .
H67B C67A H67E 62.5(16) .
H67C C67A H67E 79.0(16) .
H67D C67A H67E 89(2) .
C67B C67A H67F 22(3) .
C66 C67A H67F 87.5(9) .
H67A C67A H67F 60.6(8) .
H67B C67A H67F 154.5(11) .
H67C C67A H67F 65.6(8) .
H67D C67A H67F 65.2(7) .
H67E C67A H67F 95.5(15) .
C67A C67B C66 75.5(11) .
C67A C67B C69A 119.4(17) .
C66 C67B C69A 46.2(6) .
C67A C67B H67A 71(3) .
C66 C67B H67A 131(2) .
C69A C67B H67A 158(3) .
C67A C67B H67C 57(3) .
C66 C67B H67C 98.8(16) .
C69A C67B H67C 109.9(15) .
H67A C67B H67C 92(3) .
C67A C67B H67D 102(4) .
C66 C67B H67D 99.9(16) .
C69A C67B H67D 103(2) .
H67A C67B H67D 55.8(18) .
H67C C67B H67D 147(2) .
C67A C67B H67E 29.4(14) .
C66 C67B H67E 104.6(15) .
C69A C67B H67E 148.5(16) .
H67A C67B H67E 45.8(14) .
H67C C67B H67E 56.1(16) .
H67D C67B H67E 93.0(19) .
C67A C67B H67F 136(5) .
C66 C67B H67F 123(2) .
C69A C67B H67F 80.5(18) .
H67A C67B H67F 105.5(9) .
H67C C67B H67F 80(3) .
H67D C67B H67F 111(3) .
H67E C67B H67F 119(3) .
C66 C68 H68A 112.0(5) .
C66 C68 H68B 111.4(5) .
H68A C68 H68B 107.8(4) .
C66 C68 H68C 110.9(4) .
H68A C68 H68C 107.5(5) .
H68B C68 H68C 106.9(5) .
C69B C69A C66 76.5(6) .
C69B C69A O4B 96.3(13) .
C66 C69A O4B 56.9(4) .
C69B C69A C67B 99.4(14) .
C66 C69A C67B 49.6(6) .
O4B C69A C67B 96.9(8) .
C69B C69A H69A 108.2(15) .
C66 C69A H69A 109.3(8) .
O4B C69A H69A 52.5(5) .
C67B C69A H69A 139.8(14) .
C69B C69A H69B 137.4(18) .
C66 C69A H69B 114.1(11) .
O4B C69A H69B 124.7(11) .
C67B C69A H69B 67.4(10) .
H69A C69A H69B 106.3(10) .
C69B C69A H69C 37.6(10) .
C66 C69A H69C 112.8(9) .
O4B C69A H69C 124.2(9) .
C67B C69A H69C 115.7(12) .
H69A C69A H69C 103.8(10) .
H69B C69A H69C 109.7(9) .
C69B C69A H69D 49.2(13) .
C66 C69A H69D 96.5(6) .
O4B C69A H69D 143.0(7) .
C67B C69A H69D 79.2(10) .
H69A C69A H69D 140.9(12) .
H69B C69A H69D 88.1(7) .
H69C C69A H69D 37.6(4) .
C69B C69A H69F 62.8(11) .
C66 C69A H69F 124.4(9) .
O4B C69A H69F 90.4(7) .
C67B C69A H69F 161.5(15) .
H69A C69A H69F 56.6(5) .
H69B C69A H69F 121.5(10) .
H69C C69A H69F 47.3(7) .
H69D C69A H69F 84.7(9) .
C69A C69B C66 63.6(7) .
C69A C69B H69C 67.1(18) .
C66 C69B H69C 128(2) .
C69A C69B H69D 82.7(19) .
C66 C69B H69D 105.3(12) .
H69C C69B H69D 53.7(15) .
C69A C69B H69E 164(2) .
C66 C69B H69E 118.0(16) .
H69C C69B H69E 113.5(12) .
H69D C69B H69E 111.2(13) .
C69A C69B H69F 52.9(11) .
C66 C69B H69F 106.6(10) .
H69C C69B H69F 48.5(9) .
H69D C69B H69F 99.6(16) .
H69E C69B H69F 114.3(15) .
O6 C70 C72 111.0(3) .
O6 C70 C71 109.3(3) .
C72 C70 C71 113.5(4) .
O6 C70 C73 100.2(3) .
C72 C70 C73 111.4(4) .
C71 C70 C73 110.6(4) .
C70 C71 H71A 109.5 .
C70 C71 H71B 109.5 .
H71A C71 H71B 109.5 .
C70 C71 H71C 109.5 .
H71A C71 H71C 109.5 .
H71B C71 H71C 109.5 .
C70 C72 H72A 109.5 .
C70 C72 H72B 109.5 .
H72A C72 H72B 109.5 .
C70 C72 H72C 109.5 .
H72A C72 H72C 109.5 .
H72B C72 H72C 109.5 .
C70 C73 H73A 109.5 .
C70 C73 H73B 109.5 .
H73A C73 H73B 109.5 .
C70 C73 H73C 109.5 .
H73A C73 H73C 109.5 .
H73B C73 H73C 109.5 .
O8 C74 C77 101.4(3) .
O8 C74 C75 110.6(4) .
C77 C74 C75 112.3(4) .
O8 C74 C76 109.6(4) .
C77 C74 C76 111.8(4) .
C75 C74 C76 110.8(4) .
C74 C75 H75A 109.5 .
C74 C75 H75B 109.5 .
H75A C75 H75B 109.5 .
C74 C75 H75C 109.5 .
H75A C75 H75C 109.5 .
H75B C75 H75C 109.5 .
C74 C76 H76A 109.5 .
C74 C76 H76B 109.5 .
H76A C76 H76B 109.5 .
C74 C76 H76C 109.5 .
H76A C76 H76C 109.5 .
H76B C76 H76C 109.5 .
C74 C77 H77A 109.5 .
C74 C77 H77B 109.5 .
H77A C77 H77B 109.5 .
C74 C77 H77C 109.5 .
H77A C77 H77C 109.5 .
H77B C77 H77C 109.5 .
C79 C78 C83 119.9(4) .
C79 C78 N1 121.8(4) .
C83 C78 N1 118.2(4) .
C78 C79 C80 120.6(5) .
C78 C79 H79 119.7 .
C80 C79 H79 119.7 .
C81 C80 C79 119.9(5) .
C81 C80 H80 120.1 .
C79 C80 H80 120.1 .
C80 C81 C82 120.7(5) .
C80 C81 H81 119.6 .
C82 C81 H81 119.6 .
C81 C82 C83 120.0(5) .
C81 C82 H82 120.0 .
C83 C82 H82 120.0 .
C82 C83 C78 118.9(5) .
C82 C83 H83 120.5 .
C78 C83 H83 120.5 .
S2 C84 S2 180.0(3) 3_575
S3 C85 S4 173.3(9) .

loop_
_geom_bond_atom_site_label_1
_geom_bond_atom_site_label_2
_geom_bond_distance
_geom_bond_site_symmetry_2
S1 C61 1.777(4) .
S1 C47 1.848(3) .
S2 C84 1.502(3) .
S3 C85 1.472(5) .
S4 C85 1.543(9) .
O1 C29 1.441(4) .
O1 O2 1.485(3) .
O2 C62 1.460(4) .
O3 O4A 1.311(4) .
O3 O4B 1.364(7) .
O3 C26 1.427(4) .
O4A C66 1.522(4) .
O4A O4B 1.635(8) .
O4B C66 1.509(5) .
O4B C69A 1.699(12) .
O4B H69A 1.347(8) .
O5 C44 1.435(4) .
O5 O6 1.484(3) .
O6 C70 1.459(4) .
O7 C58 1.431(4) .
O7 O8 1.481(3) .
O8 C74 1.464(5) .
O9 C61 1.207(4) .
N1 C61 1.358(4) .
N1 C78 1.439(5) .
N1 C48 1.480(4) .
C1 C18 1.386(6) .
C1 C5 1.453(6) .
C1 C2 1.466(5) .
C2 C15 1.391(5) .
C2 C3 1.449(5) .
C3 C12 1.412(5) .
C3 C4 1.442(5) .
C4 C9 1.391(5) .
C4 C5 1.458(5) .
C5 C6 1.389(5) .
C6 C7 1.436(5) .
C6 C20 1.454(6) .
C7 C8 1.404(5) .
C7 C22 1.430(6) .
C8 C25 1.420(5) .
C8 C9 1.456(5) .
C9 C10 1.453(5) .
C10 C11 1.386(5) .
C10 C26 1.525(5) .
C11 C12 1.418(5) .
C11 C29 1.552(5) .
C12 C13 1.462(5) .
C13 C14 1.399(5) .
C13 C30 1.443(5) .
C14 C33 1.412(5) .
C14 C15 1.454(5) .
C15 C16 1.443(5) .
C16 C17 1.408(5) .
C16 C34 1.443(5) .
C17 C18 1.442(6) .
C17 C37 1.440(6) .
C18 C19 1.445(6) .
C19 C20 1.396(6) .
C19 C38 1.446(6) .
C20 C21 1.437(6) .
C21 C40 1.385(6) .
C21 C22 1.464(5) .
C22 C23 1.391(5) .
C23 C42 1.435(5) .
C23 C24 1.447(5) .
C24 C25 1.367(5) .
C24 C44 1.542(5) .
C25 C26 1.529(5) .
C26 C27 1.513(5) .
C27 C28 1.326(5) .
C27 C45 1.460(5) .
C28 C29 1.502(5) .
C28 C47 1.515(5) .
C29 C30 1.534(5) .
C30 C31 1.367(5) .
C31 C32 1.434(5) .
C31 C48 1.552(5) .
C32 C33 1.383(5) .
C32 C50 1.447(5) .
C33 C34 1.462(5) .
C34 C35 1.380(6) .
C35 C51 1.450(6) .
C35 C36 1.466(5) .
C36 C37 1.401(6) .
C36 C53 1.455(6) .
C37 C38 1.471(6) .
C38 C39 1.394(6) .
C39 C40 1.448(6) .
C39 C54 1.457(6) .
C40 C41 1.459(6) .
C41 C42 1.375(5) .
C41 C55 1.448(5) .
C42 C43 1.447(5) .
C43 C57 1.370(5) .
C43 C44 1.534(5) .
C44 C45 1.520(5) .
C45 C46 1.343(5) .
C46 C58 1.501(5) .
C46 C47 1.544(5) .
C47 C48 1.563(5) .
C48 C49 1.536(5) .
C49 C59 1.358(5) .
C49 C50 1.444(5) .
C50 C51 1.399(5) .
C51 C52 1.441(5) .
C52 C60 1.388(5) .
C52 C53 1.460(5) .
C53 C54 1.403(5) .
C54 C55 1.444(5) .
C55 C56 1.392(5) .
C56 C57 1.427(5) .
C56 C60 1.456(5) .
C57 C58 1.541(5) .
C58 C59 1.535(5) .
C59 C60 1.450(5) .
C62 C65 1.500(5) .
C62 C64 1.511(5) .
C62 C63 1.510(5) .
C63 H63A 0.9600 .
C63 H63B 0.9600 .
C63 H63C 0.9600 .
C64 H64A 0.9600 .
C64 H64B 0.9600 .
C64 H64C 0.9600 .
C65 H65A 0.9600 .
C65 H65B 0.9600 .
C65 H65C 0.9600 .
C66 C69A 1.430(10) .
C66 C68 1.501(8) .
C66 C67B 1.508(5) .
C66 C67A 1.511(14) .
C66 C69B 1.552(5) .
C67A C67B 0.77(4) .
C67A H67A 0.919(15) .
C67A H67B 1.000(17) .
C67A H67C 1.109(16) .
C67A H67D 1.482(18) .
C67A H67E 0.531(13) .
C67A H67F 1.425(15) .
C67B C69A 1.97(2) .
C67B H67A 0.82(2) .
C67B H67C 1.31(3) .
C67B H67D 1.12(3) .
C67B H67E 1.04(3) .
C67B H67F 0.77(2) .
C68 H68A 0.966(5) .
C68 H68B 0.974(5) .
C68 H68C 0.978(5) .
C69A C69B 1.024(16) .
C69A H69A 1.016(9) .
C69A H69B 0.941(10) .
C69A H69C 0.975(13) .
C69A H69D 1.365(11) .
C69A H69F 0.906(12) .
C69B H69C 0.646(17) .
C69B H69D 1.04(2) .
C69B H69E 0.854(19) .
C69B H69F 1.010(14) .
C70 C72 1.521(5) .
C70 C71 1.525(5) .
C70 C73 1.535(5) .
C71 H71A 0.9600 .
C71 H71B 0.9600 .
C71 H71C 0.9600 .
C72 H72A 0.9600 .
C72 H72B 0.9600 .
C72 H72C 0.9600 .
C73 H73A 0.9600 .
C73 H73B 0.9600 .
C73 H73C 0.9600 .
C74 C77 1.513(5) .
C74 C75 1.516(6) .
C74 C76 1.526(6) .
C75 H75A 0.9600 .
C75 H75B 0.9600 .
C75 H75C 0.9600 .
C76 H76A 0.9600 .
C76 H76B 0.9600 .
C76 H76C 0.9600 .
C77 H77A 0.9600 .
C77 H77B 0.9600 .
C77 H77C 0.9600 .
C78 C79 1.377(5) .
C78 C83 1.395(5) .
C79 C80 1.377(6) .
C79 H79 0.9300 .
C80 C81 1.357(6) .
C80 H80 0.9300 .
C81 C82 1.386(6) .
C81 H81 0.9300 .
C82 C83 1.387(5) .
C82 H82 0.9300 .
C83 H83 0.9300 .
C84 S2 1.502(3) 3_575
